data_7033042
loop_
_publ_author_name
'Meng, Fandian'
'Zhang, Mingdao'
'Shen, Kang'
'Li, Yizhi'
'Zheng, Hegen'

_publ_section_title
;
 A series of MOFs based on a triangular tri(4-pyridylphenyl)amine ligand
 combined with carboxylate or nitrate auxiliary ligands.
;
_journal_issue 3
_journal_name_full 'Dalton transactions (Cambridge, England : 2003)'
_journal_page_first 1412
_journal_page_last 1419
_journal_paper_doi 10.1039/c4dt02811b
_journal_volume 44
_journal_year 2015
_chemical_formula_moiety 'C33 H26 Cu N6 O7, 0.15(H4 O2), 0.5(H1.20 O0.60), 1.4(H2 O)'
_chemical_formula_sum 'C33 H30 Cu N6 O9'
_chemical_formula_weight 718.17
_chemical_name_systematic
; 
 ? 
;
_space_group_IT_number 14
_symmetry_cell_setting monoclinic
_symmetry_space_group_name_Hall '-P 2yn'
_symmetry_space_group_name_H-M 'P 1 21/n 1'
_atom_sites_solution_hydrogens geom
_atom_sites_solution_primary direct
_atom_sites_solution_secondary difmap
_audit_creation_method SHELXL-97
_cell_angle_alpha 90.00
_cell_angle_beta 93.010(4)
_cell_angle_gamma 90.00
_cell_formula_units_Z 4
_cell_length_a 17.676(4)
_cell_length_b 8.814(3)
_cell_length_c 24.121(4)
_cell_measurement_reflns_used 5809
_cell_measurement_temperature 292(2)
_cell_measurement_theta_max 27.69
_cell_measurement_theta_min 1.39
_cell_volume 3752.8(17)
_computing_cell_refinement 'SMART (Bruker, 2000)'
_computing_data_collection 'SMART (Bruker, 2000)'
_computing_data_reduction 'SMART (Bruker, 2000)'
_computing_molecular_graphics SHELXTL
_computing_publication_material SHELXTL
_computing_structure_refinement 'SHELXL-97 (Sheldrick, 2008)'
_computing_structure_solution 'SHELXS-97 (Sheldrick, 2008)'
_diffrn_ambient_temperature 292(2)
_diffrn_measured_fraction_theta_full 0.988
_diffrn_measured_fraction_theta_max 0.988
_diffrn_measurement_device_type 'CCD area detector'
_diffrn_measurement_method 'phi and omega scans'
_diffrn_radiation_monochromator graphite
_diffrn_radiation_source 'fine-focus sealed tube'
_diffrn_radiation_type MoK\a
_diffrn_radiation_wavelength 0.71073
_diffrn_reflns_av_R_equivalents 0.0866
_diffrn_reflns_av_sigmaI/netI 0.0917
_diffrn_reflns_limit_h_max 22
_diffrn_reflns_limit_h_min -23
_diffrn_reflns_limit_k_max 8
_diffrn_reflns_limit_k_min -11
_diffrn_reflns_limit_l_max 31
_diffrn_reflns_limit_l_min -31
_diffrn_reflns_number 33332
_diffrn_reflns_theta_full 27.69
_diffrn_reflns_theta_max 27.69
_diffrn_reflns_theta_min 1.39
_exptl_absorpt_coefficient_mu 0.638
_exptl_absorpt_correction_T_max 0.8830
_exptl_absorpt_correction_T_min 0.8516
_exptl_absorpt_correction_type multi-scan
_exptl_absorpt_process_details 'SADABS; Bruker, 2000'
_exptl_crystal_colour blue
_exptl_crystal_density_diffrn 1.271
_exptl_crystal_density_method 'not measured'
_exptl_crystal_description solid
_exptl_crystal_F_000 1484
_exptl_crystal_size_max 0.26
_exptl_crystal_size_mid 0.22
_exptl_crystal_size_min 0.20
_refine_diff_density_max 0.843
_refine_diff_density_min -0.380
_refine_diff_density_rms 0.091
_refine_ls_extinction_method none
_refine_ls_goodness_of_fit_ref 0.956
_refine_ls_hydrogen_treatment mixed
_refine_ls_matrix_type full
_refine_ls_number_parameters 457
_refine_ls_number_reflns 8683
_refine_ls_number_restraints 6
_refine_ls_restrained_S_all 0.960
_refine_ls_R_factor_all 0.0608
_refine_ls_R_factor_gt 0.0485
_refine_ls_shift/su_max 0.001
_refine_ls_shift/su_mean 0.000
_refine_ls_structure_factor_coef Fsqd
_refine_ls_weighting_details 'calc w=1/[\s^2^(Fo^2^)+(0.0594P)^2^+0.0000P] where P=(Fo^2^+2Fc^2^)/3'
_refine_ls_weighting_scheme calc
_refine_ls_wR_factor_gt 0.1144
_refine_ls_wR_factor_ref 0.1166
_reflns_number_gt 5809
_reflns_number_total 8683
_reflns_threshold_expression >2sigma(I)
_cod_data_source_file c4dt02811b2.cif
_cod_data_source_block 20130924d
_cod_depositor_comments 'Adding full bibliography for 7033040--7033043.cif.'
_cod_original_sg_symbol_H-M 'P 21/n'
_cod_database_code 7033042

loop_
_symmetry_equiv_pos_as_xyz
'x, y, z'
'-x+1/2, y+1/2, -z+1/2'
'-x, -y, -z'
'x-1/2, -y-1/2, z-1/2'

loop_
_atom_site_label
_atom_site_type_symbol
_atom_site_fract_x
_atom_site_fract_y
_atom_site_fract_z
_atom_site_U_iso_or_equiv
_atom_site_adp_type
_atom_site_occupancy
_atom_site_symmetry_multiplicity
_atom_site_calc_flag
_atom_site_refinement_flags
C1 C 0.24166(15) 0.6294(3) 0.64086(11) 0.0313(6) Uani 1 1 d .
C2 C 0.19610(15) 0.7577(3) 0.64275(11) 0.0289(6) Uani 1 1 d .
H2 H 0.1630 0.7687 0.6712 0.035 Uiso 1 1 calc R
C3 C 0.19982(15) 0.8672(3) 0.60311(10) 0.0294(6) Uani 1 1 d .
H3 H 0.1688 0.9523 0.6045 0.035 Uiso 1 1 calc R
C4 C 0.24927(15) 0.8531(3) 0.56077(11) 0.0335(6) Uani 1 1 d .
C5 C 0.29561(15) 0.7260(3) 0.55842(12) 0.0340(6) Uani 1 1 d .
H5 H 0.3292 0.7166 0.5302 0.041 Uiso 1 1 calc R
C6 C 0.29151(15) 0.6130(3) 0.59846(11) 0.0332(6) Uani 1 1 d .
H6 H 0.3219 0.5271 0.5969 0.040 Uiso 1 1 calc R
C7 C 0.25220(14) 1.2412(3) 0.49471(10) 0.0318(6) Uani 1 1 d D
H7 H 0.2495 1.3414 0.5065 0.038 Uiso 1 1 d R
C8 C 0.25034(14) 1.1244(3) 0.53361(10) 0.0326(6) Uani 1 1 d D
H8 H 0.2467 1.1471 0.5710 0.039 Uiso 1 1 calc R
C9 C 0.25398(15) 0.9736(3) 0.51645(11) 0.0321(6) Uani 1 1 d D
C10 C 0.26008(14) 0.9412(3) 0.46013(11) 0.0300(6) Uani 1 1 d .
H10 H 0.2629 0.8413 0.4480 0.036 Uiso 1 1 calc R
C11 C 0.26184(15) 1.0598(3) 0.42281(12) 0.0320(6) Uani 1 1 d .
H11 H 0.2655 1.0385 0.3853 0.038 Uiso 1 1 calc R
C12 C 0.31424(15) 0.4684(3) 0.70992(11) 0.0298(6) Uani 1 1 d .
C13 C 0.34698(15) 0.3340(3) 0.69313(11) 0.0278(6) Uani 1 1 d .
H13 H 0.3226 0.2746 0.6658 0.033 Uiso 1 1 calc R
C14 C 0.41634(14) 0.2887(3) 0.71747(11) 0.0284(6) Uani 1 1 d .
H14 H 0.4385 0.1989 0.7062 0.034 Uiso 1 1 calc R
C15 C 0.45299(14) 0.3770(3) 0.75867(11) 0.0295(6) Uani 1 1 d .
C16 C 0.42030(14) 0.5106(3) 0.77519(11) 0.0289(6) Uani 1 1 d .
H16 H 0.4449 0.5706 0.8022 0.035 Uiso 1 1 calc R
C17 C 0.35027(15) 0.5554(3) 0.75130(11) 0.0334(6) Uani 1 1 d .
H17 H 0.3276 0.6441 0.7632 0.040 Uiso 1 1 calc R
C18 C 0.64788(15) 0.2001(3) 0.78079(11) 0.0304(6) Uani 1 1 d .
H18 H 0.6842 0.1529 0.7602 0.036 Uiso 1 1 calc R
C19 C 0.58133(14) 0.2527(3) 0.75420(11) 0.0305(6) Uani 1 1 d .
H19 H 0.5736 0.2420 0.7160 0.037 Uiso 1 1 calc R
C20 C 0.52641(14) 0.3211(3) 0.78485(10) 0.0268(6) Uani 1 1 d .
C21 C 0.53969(16) 0.3389(3) 0.84180(11) 0.0322(6) Uani 1 1 d .
H21 H 0.5036 0.3867 0.8624 0.039 Uiso 1 1 calc R
C22 C 0.60621(16) 0.2860(3) 0.86835(12) 0.0369(7) Uani 1 1 d .
H22 H 0.6141 0.2967 0.9066 0.044 Uiso 1 1 calc R
C23 C 0.67111(13) 1.0245(3) 0.21238(10) 0.0282(6) Uani 1 1 d D
C24 C 0.60232(13) 1.0334(3) 0.18156(12) 0.0325(6) Uani 1 1 d D
H24 H 0.5996 1.0082 0.1441 0.039 Uiso 1 1 calc R
C25 C 0.53793(15) 1.0803(3) 0.20718(11) 0.0299(6) Uani 1 1 d .
H25 H 0.4922 1.0877 0.1864 0.036 Uiso 1 1 calc R
C26 C 0.54044(14) 1.1163(3) 0.26316(11) 0.0286(5) Uani 1 1 d .
C27 C 0.60866(13) 1.1067(3) 0.29400(10) 0.0266(5) Uani 1 1 d .
H27 H 0.6108 1.1308 0.3316 0.032 Uiso 1 1 calc R
C28 C 0.67420(14) 1.0610(3) 0.26879(10) 0.0282(6) Uani 1 1 d D
H28 H 0.7199 1.0548 0.2896 0.034 Uiso 1 1 calc R
C29 C 0.34761(13) 1.2907(3) 0.28118(10) 0.0308(6) Uani 1 1 d D
H29 H 0.3075 1.3287 0.2588 0.037 Uiso 1 1 calc R
C30 C 0.41207(13) 1.2366(3) 0.25674(11) 0.0294(6) Uani 1 1 d D
H30 H 0.4147 1.2392 0.2184 0.035 Uiso 1 1 calc R
C31 C 0.47238(15) 1.1789(3) 0.28947(11) 0.0297(6) Uani 1 1 d .
C32 C 0.46768(15) 1.1755(3) 0.34654(11) 0.0338(6) Uani 1 1 d D
H32 H 0.5076 1.1364 0.3688 0.041 Uiso 1 1 calc R
C33 C 0.40327(13) 1.2306(3) 0.37084(11) 0.0315(6) Uani 1 1 d D
H33 H 0.4010 1.2286 0.4093 0.038 Uiso 1 1 calc R
Cu1 Cu 0.254327(16) 1.38929(4) 0.381260(12) 0.02383(10) Uani 1 1 d .
N1 N 0.24219(11) 0.5149(2) 0.68526(9) 0.0302(5) Uani 1 1 d .
N2 N 0.25827(11) 1.2104(2) 0.43988(8) 0.0243(5) Uani 1 1 d .
N3 N 0.66080(11) 0.2172(2) 0.83747(8) 0.0246(5) Uani 1 1 d .
N4 N 0.34242(11) 1.2886(2) 0.33861(8) 0.0234(4) Uani 1 1 d .
N5 N 0.13314(14) 1.5953(3) 0.41679(10) 0.0403(6) Uani 1 1 d .
N6 N 0.37844(14) 1.5886(3) 0.40447(10) 0.0426(6) Uani 1 1 d .
O1 O 0.17675(9) 1.48531(19) 0.42940(7) 0.0253(4) Uani 1 1 d .
O2 O 0.08077(12) 1.6311(2) 0.44709(9) 0.0440(5) Uani 1 1 d .
O3 O 0.13841(11) 1.6619(2) 0.37117(7) 0.0336(4) Uani 1 1 d .
O4 O 0.33823(9) 1.4972(2) 0.42975(7) 0.0257(4) Uani 1 1 d .
O5 O 0.35150(12) 1.6535(2) 0.36246(8) 0.0441(5) Uani 1 1 d .
O6 O 0.44627(12) 1.6119(2) 0.42142(9) 0.0451(5) Uani 1 1 d .
O1W O 0.24859(9) 1.56355(19) 0.32301(7) 0.0250(4) Uani 1 1 d .
H1W2 H 0.2627 1.6579 0.3405 0.038 Uiso 1 1 d R
H1W3 H 0.1978 1.5710 0.3071 0.038 Uiso 1 1 d R
O2W O 0.9849(3) 0.9431(6) 0.5025(3) 0.0309(14) Uani 0.30 1 d P
H2WD H 0.9397 0.9239 0.5109 0.037 Uiso 0.30 1 d PR
H2WC H 1.0057 0.8621 0.4918 0.046 Uiso 0.30 1 d PR
O3W O 0.0000 0.0000 0.0000 0.0546(15) Uani 0.60 2 d SP
H3WD H 0.0376 0.0360 0.0192 0.066 Uiso 0.30 1 d PR
H3WC H -0.0361 0.0638 -0.0011 0.082 Uiso 0.30 1 d PR
O4W O 0.6359(3) 0.2014(6) 0.0890(2) 0.0439(13) Uani 0.40 1 d P
H4WD H 0.5888 0.1864 0.0825 0.053 Uiso 0.40 1 d PR
H4WA H 0.6605 0.1597 0.0638 0.053 Uiso 0.40 1 d PR
O5W O 0.98185(12) 0.3819(2) 0.05737(9) 0.0452(5) Uani 1 1 d .
H5WA H 1.0076 0.3662 0.0876 0.068 Uiso 1 1 d R
H5WB H 0.9994 0.3283 0.0317 0.068 Uiso 1 1 d R

loop_
_atom_site_aniso_label
_atom_site_aniso_U_11
_atom_site_aniso_U_22
_atom_site_aniso_U_33
_atom_site_aniso_U_23
_atom_site_aniso_U_13
_atom_site_aniso_U_12
C1 0.0295(13) 0.0370(16) 0.0266(12) 0.0086(12) -0.0058(11) 0.0088(12)
C2 0.0292(13) 0.0259(14) 0.0327(14) 0.0106(11) 0.0102(11) 0.0010(11)
C3 0.0310(13) 0.0299(15) 0.0266(12) 0.0102(11) -0.0061(11) 0.0130(11)
C4 0.0314(14) 0.0387(17) 0.0311(14) 0.0092(12) 0.0075(12) -0.0041(12)
C5 0.0289(14) 0.0331(15) 0.0412(15) 0.0096(12) 0.0131(12) -0.0044(12)
C6 0.0335(14) 0.0355(15) 0.0297(13) 0.0088(12) -0.0056(11) 0.0168(13)
C7 0.0270(13) 0.0393(16) 0.0281(13) 0.0129(12) -0.0091(11) 0.0069(12)
C8 0.0296(13) 0.0442(17) 0.0249(12) 0.0144(12) 0.0102(11) -0.0110(13)
C9 0.0341(14) 0.0365(16) 0.0262(13) 0.0110(12) 0.0063(12) 0.0084(12)
C10 0.0284(13) 0.0312(14) 0.0294(14) 0.0071(11) -0.0074(11) 0.0083(11)
C11 0.0278(13) 0.0388(15) 0.0300(13) 0.0084(12) 0.0061(11) -0.0101(12)
C12 0.0289(13) 0.0296(14) 0.0299(14) 0.0072(11) -0.0093(11) 0.0070(11)
C13 0.0295(13) 0.0244(13) 0.0289(13) 0.0094(11) -0.0037(11) -0.0068(11)
C14 0.0254(13) 0.0285(14) 0.0319(13) -0.0080(11) 0.0079(11) 0.0111(11)
C15 0.0224(12) 0.0324(14) 0.0327(13) 0.0128(12) -0.0056(11) 0.0058(11)
C16 0.0307(13) 0.0266(14) 0.0290(13) 0.0070(11) -0.0014(11) -0.0063(11)
C17 0.0306(14) 0.0381(15) 0.0322(14) -0.0102(12) 0.0082(12) 0.0130(12)
C18 0.0253(13) 0.0392(16) 0.0281(13) -0.0104(12) 0.0143(11) -0.0070(12)
C19 0.0270(13) 0.0392(16) 0.0259(13) -0.0102(11) 0.0081(11) -0.0133(12)
C20 0.0203(12) 0.0322(14) 0.0272(13) 0.0062(11) -0.0057(10) 0.0114(11)
C21 0.0348(14) 0.0307(14) 0.0298(14) 0.0085(11) -0.0098(12) 0.0090(11)
C22 0.0346(15) 0.0395(17) 0.0350(15) -0.0122(13) -0.0152(13) 0.0115(13)
C23 0.0269(13) 0.0280(14) 0.0302(13) 0.0120(11) 0.0055(11) -0.0024(11)
C24 0.0250(13) 0.0331(15) 0.0403(15) -0.0051(12) 0.0101(12) -0.0124(12)
C25 0.0263(13) 0.0278(15) 0.0347(14) -0.0087(11) -0.0077(11) 0.0053(11)
C26 0.0240(12) 0.0321(14) 0.0309(13) 0.0091(12) 0.0110(11) 0.0056(11)
C27 0.0235(12) 0.0294(13) 0.0280(12) -0.0055(11) 0.0108(10) -0.0120(11)
C28 0.0231(12) 0.0292(14) 0.0314(14) -0.0079(11) -0.0059(11) 0.0036(10)
C29 0.0224(12) 0.0418(16) 0.0273(13) -0.0060(12) -0.0072(11) 0.0095(12)
C30 0.0284(13) 0.0311(14) 0.0297(13) -0.0053(11) 0.0107(11) -0.0109(11)
C31 0.0263(13) 0.0327(14) 0.0312(14) -0.0037(11) 0.0121(11) -0.0012(11)
C32 0.0318(14) 0.0358(15) 0.0328(14) -0.0109(12) -0.0101(12) 0.0091(12)
C33 0.0197(12) 0.0488(17) 0.0254(13) 0.0020(12) -0.0035(11) 0.0011(12)
Cu1 0.01942(14) 0.02921(17) 0.02192(15) 0.01143(13) -0.00792(11) -0.00928(13)
N1 0.0242(11) 0.0309(12) 0.0360(12) 0.0097(10) 0.0078(10) 0.0106(9)
N2 0.0199(10) 0.0289(12) 0.0230(10) 0.0118(9) -0.0100(9) -0.0098(9)
N3 0.0212(10) 0.0270(11) 0.0246(10) 0.0091(9) -0.0101(9) -0.0079(9)
N4 0.0200(10) 0.0285(11) 0.0207(10) 0.0108(8) -0.0076(8) -0.0075(9)
N5 0.0402(14) 0.0473(15) 0.0338(13) 0.0175(12) 0.0055(11) 0.0080(12)
N6 0.0393(14) 0.0493(16) 0.0405(14) 0.0182(12) 0.0136(12) 0.0048(12)
O1 0.0201(8) 0.0288(10) 0.0260(9) 0.0100(7) -0.0091(7) -0.0107(7)
O2 0.0391(11) 0.0496(13) 0.0425(11) 0.0135(10) -0.0062(10) 0.0127(10)
O3 0.0364(10) 0.0360(11) 0.0288(9) 0.0080(8) 0.0050(8) -0.0126(8)
O4 0.0199(8) 0.0336(10) 0.0223(8) 0.0099(7) -0.0101(7) -0.0079(7)
O5 0.0555(13) 0.0412(12) 0.0350(11) 0.0165(9) -0.0047(10) -0.0045(10)
O6 0.0424(12) 0.0450(12) 0.0493(12) 0.0106(10) 0.0144(10) -0.0138(10)
O1W 0.0201(8) 0.0287(9) 0.0250(9) 0.0134(7) -0.0106(7) -0.0115(7)
O2W 0.027(3) 0.025(3) 0.043(3) 0.005(3) 0.027(3) -0.006(2)
O3W 0.068(4) 0.048(3) 0.050(3) -0.017(2) 0.026(3) -0.023(3)
O4W 0.045(3) 0.042(3) 0.046(3) 0.008(2) 0.010(3) 0.013(2)
O5W 0.0483(12) 0.0397(12) 0.0487(12) -0.0106(10) 0.0131(10) -0.0086(10)

loop_
_atom_type_symbol
_atom_type_description
_atom_type_scat_dispersion_real
_atom_type_scat_dispersion_imag
_atom_type_scat_source
C C 0.0033 0.0016 'International Tables Vol C Tables 4.2.6.8 and 6.1.1.4'
H H 0.0000 0.0000 'International Tables Vol C Tables 4.2.6.8 and 6.1.1.4'
Cu Cu 0.3201 1.2651 'International Tables Vol C Tables 4.2.6.8 and 6.1.1.4'
N N 0.0061 0.0033 'International Tables Vol C Tables 4.2.6.8 and 6.1.1.4'
O O 0.0106 0.0060 'International Tables Vol C Tables 4.2.6.8 and 6.1.1.4'

loop_
_geom_angle_atom_site_label_1
_geom_angle_atom_site_label_2
_geom_angle_atom_site_label_3
_geom_angle
_geom_angle_site_symmetry_1
_geom_angle_site_symmetry_3
C2 C1 C6 119.9(2) . .
C2 C1 N1 121.0(2) . .
C6 C1 N1 118.9(2) . .
C3 C2 C1 120.3(2) . .
C3 C2 H2 119.9 . .
C1 C2 H2 119.9 . .
C2 C3 C4 120.6(2) . .
C2 C3 H3 119.7 . .
C4 C3 H3 119.7 . .
C3 C4 C5 119.9(2) . .
C3 C4 C9 121.3(2) . .
C5 C4 C9 118.8(2) . .
C4 C5 C6 119.7(3) . .
C4 C5 H5 120.1 . .
C6 C5 H5 120.1 . .
C5 C6 C1 119.6(2) . .
C5 C6 H6 120.2 . .
C1 C6 H6 120.2 . .
N2 C7 C8 120.9(3) . .
N2 C7 H7 119.6 . .
C8 C7 H7 119.5 . .
C7 C8 C9 120.0(2) . .
C7 C8 H8 120.0 . .
C9 C8 H8 120.0 . .
C10 C9 C8 119.3(2) . .
C10 C9 C4 123.6(2) . .
C8 C9 C4 117.0(2) . .
C11 C10 C9 119.0(3) . .
C11 C10 H10 120.5 . .
C9 C10 H10 120.5 . .
C10 C11 N2 121.7(3) . .
C10 C11 H11 119.1 . .
N2 C11 H11 119.1 . .
C17 C12 C13 119.9(2) . .
C17 C12 N1 120.3(2) . .
C13 C12 N1 119.8(2) . .
C12 C13 C14 119.6(2) . .
C12 C13 H13 120.2 . .
C14 C13 H13 120.2 . .
C13 C14 C15 120.5(2) . .
C13 C14 H14 119.8 . .
C15 C14 H14 119.8 . .
C16 C15 C14 119.7(2) . .
C16 C15 C20 121.8(2) . .
C14 C15 C20 118.5(2) . .
C15 C16 C17 119.9(2) . .
C15 C16 H16 120.0 . .
C17 C16 H16 120.0 . .
C12 C17 C16 120.3(2) . .
C12 C17 H17 119.8 . .
C16 C17 H17 119.8 . .
N3 C18 C19 120.8(2) . .
N3 C18 H18 119.6 . .
C19 C18 H18 119.6 . .
C20 C19 C18 119.8(2) . .
C20 C19 H19 120.1 . .
C18 C19 H19 120.1 . .
C19 C20 C21 119.2(2) . .
C19 C20 C15 122.2(2) . .
C21 C20 C15 118.5(2) . .
C22 C21 C20 120.8(3) . .
C22 C21 H21 119.6 . .
C20 C21 H21 119.6 . .
N3 C22 C21 119.6(2) . .
N3 C22 H22 120.2 . .
C21 C22 H22 120.2 . .
C24 C23 C28 119.7(2) . .
C24 C23 N1 120.8(2) . 4_675
C28 C23 N1 119.4(2) . 4_675
C25 C24 C23 119.5(2) . .
C25 C24 H24 120.2 . .
C23 C24 H24 120.2 . .
C26 C25 C24 121.2(2) . .
C26 C25 H25 119.4 . .
C24 C25 H25 119.4 . .
C25 C26 C27 119.5(2) . .
C25 C26 C31 120.9(2) . .
C27 C26 C31 119.4(2) . .
C26 C27 C28 120.2(2) . .
C26 C27 H27 119.9 . .
C28 C27 H27 119.9 . .
C27 C28 C23 120.0(2) . .
C27 C28 H28 120.0 . .
C23 C28 H28 120.0 . .
N4 C29 C30 120.9(2) . .
N4 C29 H29 119.5 . .
C30 C29 H29 119.5 . .
C31 C30 C29 120.3(2) . .
C31 C30 H30 119.8 . .
C29 C30 H30 119.8 . .
C32 C31 C30 119.3(2) . .
C32 C31 C26 120.4(2) . .
C30 C31 C26 120.3(2) . .
C31 C32 C33 120.2(2) . .
C31 C32 H32 119.9 . .
C33 C32 H32 119.9 . .
N4 C33 C32 121.2(2) . .
N4 C33 H33 119.4 . .
C32 C33 H33 119.4 . .
O1 Cu1 O4 88.32(7) . .
O1 Cu1 O1W 93.91(7) . .
O4 Cu1 O1W 92.89(7) . .
O1 Cu1 N4 174.12(7) . .
O4 Cu1 N4 86.76(7) . .
O1W Cu1 N4 89.55(7) . .
O1 Cu1 N2 85.86(8) . .
O4 Cu1 N2 88.13(7) . .
O1W Cu1 N2 178.95(7) . .
N4 Cu1 N2 90.76(8) . .
O1 Cu1 N3 86.41(7) . 4_575
O4 Cu1 N3 174.53(8) . 4_575
O1W Cu1 N3 88.93(7) . 4_575
N4 Cu1 N3 98.42(8) . 4_575
N2 Cu1 N3 90.03(8) . 4_575
C12 N1 C1 117.9(2) . .
C12 N1 C23 120.2(2) . 4_576
C1 N1 C23 120.45(19) . 4_576
C7 N2 C11 119.0(2) . .
C7 N2 Cu1 119.98(17) . .
C11 N2 Cu1 120.86(16) . .
C18 N3 C22 119.6(2) . .
C18 N3 Cu1 121.70(18) . 4_676
C22 N3 Cu1 117.97(16) . 4_676
C33 N4 C29 118.1(2) . .
C33 N4 Cu1 116.84(15) . .
C29 N4 Cu1 124.68(15) . .
O2 N5 O3 119.1(2) . .
O2 N5 O1 120.9(2) . .
O3 N5 O1 119.8(2) . .
O5 N6 O4 119.5(2) . .
O5 N6 O6 120.5(2) . .
O4 N6 O6 120.0(2) . .
N5 O1 Cu1 127.13(16) . .
N6 O4 Cu1 115.33(16) . .
Cu1 O1W H1W2 109.9 . .
Cu1 O1W H1W3 109.4 . .
H1W2 O1W H1W3 109.5 . .
O2W O2W H2WD 130.4 3_776 .
O2W O2W H2WC 119.3 3_776 .
H2WD O2W H2WC 109.5 . .
H3WD O3W H3WC 109.5 . .
H4WD O4W H4WA 109.5 . .
H5WA O5W H5WB 109.5 . .

loop_
_geom_bond_atom_site_label_1
_geom_bond_atom_site_label_2
_geom_bond_distance
_geom_bond_site_symmetry_2
C1 C2 1.390(4) .
C1 C6 1.392(4) .
C1 N1 1.471(3) .
C2 C3 1.363(3) .
C2 H2 0.9300 .
C3 C4 1.384(4) .
C3 H3 0.9300 .
C4 C5 1.391(4) .
C4 C9 1.512(4) .
C5 C6 1.392(4) .
C5 H5 0.9300 .
C6 H6 0.9300 .
C7 N2 1.360(3) .
C7 C8 1.395(2) .
C7 H7 0.9300 .
C8 C9 1.395(3) .
C8 H8 0.9300 .
C9 C10 1.398(4) .
C10 C11 1.381(4) .
C10 H10 0.9300 .
C11 N2 1.392(4) .
C11 H11 0.9300 .
C12 C17 1.387(4) .
C12 C13 1.388(4) .
C12 N1 1.436(3) .
C13 C14 1.390(3) .
C13 H13 0.9300 .
C14 C15 1.395(4) .
C14 H14 0.9300 .
C15 C16 1.379(4) .
C15 C20 1.497(3) .
C16 C17 1.395(3) .
C16 H16 0.9300 .
C17 H17 0.9300 .
C18 N3 1.382(3) .
C18 C19 1.389(4) .
C18 H18 0.9300 .
C19 C20 1.389(4) .
C19 H19 0.9300 .
C20 C21 1.390(4) .
C21 C22 1.389(3) .
C21 H21 0.9300 .
C22 N3 1.389(4) .
C22 H22 0.9300 .
C23 C24 1.394(3) .
C23 C28 1.396(3) .
C23 N1 1.488(3) 4_675
C24 C25 1.386(4) .
C24 H24 0.9300 .
C25 C26 1.385(4) .
C25 H25 0.9300 .
C26 C27 1.386(4) .
C26 C31 1.495(4) .
C27 C28 1.396(3) .
C27 H27 0.9300 .
C28 H28 0.9300 .
C29 N4 1.393(3) .
C29 C30 1.394(2) .
C29 H29 0.9300 .
C30 C31 1.389(4) .
C30 H30 0.9300 .
C31 C32 1.384(4) .
C32 C33 1.395(3) .
C32 H32 0.9300 .
C33 N4 1.391(3) .
C33 H33 0.9300 .
Cu1 O1 2.0279(19) .
Cu1 O4 2.0712(16) .
Cu1 O1W 2.0804(16) .
Cu1 N4 2.107(2) .
Cu1 N2 2.1165(19) .
Cu1 N3 2.1324(19) 4_575
N1 C23 1.488(3) 4_576
N3 Cu1 2.1323(19) 4_676
N5 O2 1.250(3) .
N5 O3 1.255(3) .
N5 O1 1.266(3) .
N6 O5 1.237(3) .
N6 O4 1.253(3) .
N6 O6 1.263(3) .
O1W H1W2 0.9599 .
O1W H1W3 0.9600 .
O2W O2W 1.147(11) 3_776
O2W H2WD 0.8500 .
O2W H2WC 0.8500 .
O3W H3WD 0.8500 .
O3W H3WC 0.8499 .
O4W H4WD 0.8500 .
O4W H4WA 0.8501 .
O5W H5WA 0.8501 .
O5W H5WB 0.8500 .

loop_
_geom_torsion_atom_site_label_1
_geom_torsion_atom_site_label_2
_geom_torsion_atom_site_label_3
_geom_torsion_atom_site_label_4
_geom_torsion
_geom_torsion_site_symmetry_1
_geom_torsion_site_symmetry_4
C6 C1 C2 C3 0.3(4) . .
N1 C1 C2 C3 175.9(2) . .
C1 C2 C3 C4 -0.5(4) . .
C2 C3 C4 C5 0.1(4) . .
C2 C3 C4 C9 179.9(3) . .
C3 C4 C5 C6 0.5(4) . .
C9 C4 C5 C6 -179.3(3) . .
C4 C5 C6 C1 -0.8(4) . .
C2 C1 C6 C5 0.4(4) . .
N1 C1 C6 C5 -175.3(2) . .
N2 C7 C8 C9 -0.6(4) . .
C7 C8 C9 C10 0.5(4) . .
C7 C8 C9 C4 -178.2(2) . .
C3 C4 C9 C10 -138.4(3) . .
C5 C4 C9 C10 41.4(4) . .
C3 C4 C9 C8 40.3(4) . .
C5 C4 C9 C8 -139.9(3) . .
C8 C9 C10 C11 -0.4(4) . .
C4 C9 C10 C11 178.2(2) . .
C9 C10 C11 N2 0.5(4) . .
C17 C12 C13 C14 -0.9(4) . .
N1 C12 C13 C14 -179.4(2) . .
C12 C13 C14 C15 0.2(4) . .
C13 C14 C15 C16 -0.3(4) . .
C13 C14 C15 C20 178.1(2) . .
C14 C15 C16 C17 1.0(4) . .
C20 C15 C16 C17 -177.3(2) . .
C13 C12 C17 C16 1.7(4) . .
N1 C12 C17 C16 -179.9(2) . .
C15 C16 C17 C12 -1.7(4) . .
N3 C18 C19 C20 -1.0(4) . .
C18 C19 C20 C21 1.3(4) . .
C18 C19 C20 C15 -178.7(2) . .
C16 C15 C20 C19 -141.0(3) . .
C14 C15 C20 C19 40.6(4) . .
C16 C15 C20 C21 38.9(4) . .
C14 C15 C20 C21 -139.5(3) . .
C19 C20 C21 C22 -1.5(4) . .
C15 C20 C21 C22 178.6(3) . .
C20 C21 C22 N3 1.3(4) . .
C28 C23 C24 C25 0.8(4) . .
N1 C23 C24 C25 -175.7(2) 4_675 .
C23 C24 C25 C26 -1.0(4) . .
C24 C25 C26 C27 0.6(4) . .
C24 C25 C26 C31 174.9(2) . .
C25 C26 C27 C28 -0.1(4) . .
C31 C26 C27 C28 -174.4(2) . .
C26 C27 C28 C23 -0.1(4) . .
C24 C23 C28 C27 -0.3(4) . .
N1 C23 C28 C27 176.3(2) 4_675 .
N4 C29 C30 C31 0.3(4) . .
C29 C30 C31 C32 0.1(4) . .
C29 C30 C31 C26 178.0(2) . .
C25 C26 C31 C32 162.1(3) . .
C27 C26 C31 C32 -23.6(4) . .
C25 C26 C31 C30 -15.8(4) . .
C27 C26 C31 C30 158.5(3) . .
C30 C31 C32 C33 -0.5(4) . .
C26 C31 C32 C33 -178.4(3) . .
C31 C32 C33 N4 0.5(4) . .
C17 C12 N1 C1 82.0(3) . .
C13 C12 N1 C1 -99.6(3) . .
C17 C12 N1 C23 -84.3(3) . 4_576
C13 C12 N1 C23 94.1(3) . 4_576
C2 C1 N1 C12 -129.3(3) . .
C6 C1 N1 C12 46.4(3) . .
C2 C1 N1 C23 37.0(4) . 4_576
C6 C1 N1 C23 -147.4(2) . 4_576
C8 C7 N2 C11 0.7(4) . .
C8 C7 N2 Cu1 176.33(18) . .
C10 C11 N2 C7 -0.6(4) . .
C10 C11 N2 Cu1 -176.23(19) . .
O1 Cu1 N2 C7 -36.52(18) . .
O4 Cu1 N2 C7 51.94(18) . .
O1W Cu1 N2 C7 -114(5) . .
N4 Cu1 N2 C7 138.67(18) . .
N3 Cu1 N2 C7 -122.91(18) 4_575 .
O1 Cu1 N2 C11 139.06(18) . .
O4 Cu1 N2 C11 -132.48(18) . .
O1W Cu1 N2 C11 62(5) . .
N4 Cu1 N2 C11 -45.75(18) . .
N3 Cu1 N2 C11 52.67(18) 4_575 .
C19 C18 N3 C22 0.8(4) . .
C19 C18 N3 Cu1 171.08(19) . 4_676
C21 C22 N3 C18 -0.9(4) . .
C21 C22 N3 Cu1 -171.5(2) . 4_676
C32 C33 N4 C29 -0.2(4) . .
C32 C33 N4 Cu1 -173.5(2) . .
C30 C29 N4 C33 -0.2(4) . .
C30 C29 N4 Cu1 172.56(19) . .
O1 Cu1 N4 C33 11.7(8) . .
O4 Cu1 N4 C33 44.90(18) . .
O1W Cu1 N4 C33 137.81(18) . .
N2 Cu1 N4 C33 -43.19(18) . .
N3 Cu1 N4 C33 -133.33(18) 4_575 .
O1 Cu1 N4 C29 -161.2(6) . .
O4 Cu1 N4 C29 -128.0(2) . .
O1W Cu1 N4 C29 -35.0(2) . .
N2 Cu1 N4 C29 144.0(2) . .
N3 Cu1 N4 C29 53.8(2) 4_575 .
O2 N5 O1 Cu1 170.28(18) . .
O3 N5 O1 Cu1 -4.0(4) . .
O4 Cu1 O1 N5 105.3(2) . .
O1W Cu1 O1 N5 12.6(2) . .
N4 Cu1 O1 N5 138.5(7) . .
N2 Cu1 O1 N5 -166.4(2) . .
N3 Cu1 O1 N5 -76.1(2) 4_575 .
O5 N6 O4 Cu1 28.1(3) . .
O6 N6 O4 Cu1 -150.8(2) . .
O1 Cu1 O4 N6 -119.20(18) . .
O1W Cu1 O4 N6 -25.37(18) . .
N4 Cu1 O4 N6 64.01(18) . .
N2 Cu1 O4 N6 154.88(18) . .
N3 Cu1 O4 N6 -134.8(7) 4_575 .
